data_4034646
loop_
_publ_author_name
'Deng, Chun-Lin'
'Bard, Jeremy P.'
'Zakharov, Lev N.'
'Johnson, Darren W.'
'Haley, Michael M.'

_publ_section_title
;
 Naphtho[2,1- e]-1,2-azaphosphorine 2-Oxide Derivatives: Synthesis,
 Optoelectronic Properties, and Self-Dimerization Phenomena.
;
_journal_issue 12
_journal_name_full 'The Journal of organic chemistry'
_journal_page_first 8131
_journal_page_last 8139
_journal_paper_doi 10.1021/acs.joc.9b00994
_journal_volume 84
_journal_year 2019
_chemical_formula_sum 'C26 H18 Cl3 N2 O2 P'
_chemical_formula_weight 527.74
_space_group_crystal_system triclinic
_space_group_IT_number 2
_space_group_name_Hall '-P 1'
_space_group_name_H-M_alt 'P -1'
_atom_sites_solution_hydrogens mixed
_audit_creation_method SHELXL-2014/7
_cell_angle_alpha 117.135(3)
_cell_angle_beta 106.977(3)
_cell_angle_gamma 94.402(4)
_cell_formula_units_Z 4
_cell_length_a 12.7196(6)
_cell_length_b 14.8501(7)
_cell_length_c 15.4304(7)
_cell_measurement_reflns_used 5629
_cell_measurement_temperature 173(2)
_cell_measurement_theta_max 66.35
_cell_measurement_theta_min 3.45
_cell_volume 2404.1(2)
_computing_cell_refinement 'Bruker SAINT'
_computing_data_collection 'Bruker APEX2'
_computing_data_reduction 'Bruker SAINT'
_computing_molecular_graphics 'Bruker SHELXTL'
_computing_publication_material 'Bruker SHELXTL'
_computing_structure_refinement 'SHELXL-2014/7 (Sheldrick, 2014)'
_computing_structure_solution 'SHELXS-97 (Sheldrick 2008)'
_diffrn_ambient_temperature 173(2)
_diffrn_measured_fraction_theta_full 0.990
_diffrn_measured_fraction_theta_max 0.990
_diffrn_measurement_device_type 'Bruker Apex II CCD'
_diffrn_measurement_method '\f and \w scans'
_diffrn_radiation_type CuK\a
_diffrn_radiation_wavelength 1.54178
_diffrn_reflns_av_R_equivalents 0.0546
_diffrn_reflns_av_unetI/netI 0.0613
_diffrn_reflns_Laue_measured_fraction_full 0.990
_diffrn_reflns_Laue_measured_fraction_max 0.990
_diffrn_reflns_limit_h_max 15
_diffrn_reflns_limit_h_min -15
_diffrn_reflns_limit_k_max 17
_diffrn_reflns_limit_k_min -17
_diffrn_reflns_limit_l_max 18
_diffrn_reflns_limit_l_min -18
_diffrn_reflns_number 30824
_diffrn_reflns_point_group_measured_fraction_full 0.990
_diffrn_reflns_point_group_measured_fraction_max 0.990
_diffrn_reflns_theta_full 66.722
_diffrn_reflns_theta_max 66.722
_diffrn_reflns_theta_min 3.450
_diffrn_source 'Incoatec I\mS'
_exptl_absorpt_coefficient_mu 4.310
_exptl_absorpt_correction_T_max 0.7528
_exptl_absorpt_correction_T_min 0.6519
_exptl_absorpt_correction_type multi-scan
_exptl_absorpt_process_details SADABS
_exptl_crystal_colour light-yellow
_exptl_crystal_density_diffrn 1.458
_exptl_crystal_description cut-block
_exptl_crystal_F_000 1080
_exptl_crystal_size_max 0.130
_exptl_crystal_size_mid 0.060
_exptl_crystal_size_min 0.040
_platon_squeeze_details
;
Solvent molecules CHCl3 fill a space between main 
molecules and its positions are partially occupied.
These solvents molecules were treated by SQUEEZE. 
;
_refine_diff_density_max 1.335
_refine_diff_density_min -0.332
_refine_diff_density_rms 0.115
_refine_ls_extinction_method none
_refine_ls_goodness_of_fit_ref 1.115
_refine_ls_hydrogen_treatment mixed
_refine_ls_matrix_type full
_refine_ls_number_parameters 549
_refine_ls_number_reflns 8446
_refine_ls_number_restraints 500
_refine_ls_restrained_S_all 1.119
_refine_ls_R_factor_all 0.1241
_refine_ls_R_factor_gt 0.1027
_refine_ls_shift/su_max 0.003
_refine_ls_shift/su_mean 0.000
_refine_ls_structure_factor_coef Fsqd
_refine_ls_weighting_details 'w=1/[\s^2^(Fo^2^)+(0.2000P)^2^] where P=(Fo^2^+2Fc^2^)/3'
_refine_ls_weighting_scheme calc
_refine_ls_wR_factor_gt 0.2856
_refine_ls_wR_factor_ref 0.3052
_reflns_Friedel_coverage 0.000
_reflns_number_gt 5721
_reflns_number_total 8446
_reflns_threshold_expression 'I > 2\s(I)'
_cod_data_source_file jo9b00994_si_002.cif
_cod_data_source_block cu_mh217_0m_a_sqd
_cod_database_code 4034646
_shelx_shelxl_version_number 2014/7
_shelx_space_group_comment
;
The symmetry employed for this shelxl refinement is uniquely defined
by the following loop, which should always be used as a source of
symmetry information in preference to the above space-group names.
They are only intended as comments.
;
_shelx_estimated_absorpt_t_min 0.604
_shelx_estimated_absorpt_t_max 0.846
_platon_squeeze_void_probe_radius 1.20

loop_
_space_group_symop_operation_xyz
'x, y, z'
'-x, -y, -z'

loop_
_atom_site_label
_atom_site_type_symbol
_atom_site_fract_x
_atom_site_fract_y
_atom_site_fract_z
_atom_site_U_iso_or_equiv
_atom_site_adp_type
_atom_site_occupancy
_atom_site_site_symmetry_order
_atom_site_calc_flag
_atom_site_refinement_flags_posn
_atom_site_refinement_flags_adp
P1 P 0.56268(9) 0.43523(7) 0.84613(7) 0.0377(3) Uani 1 1 d . U
O1 O 0.4410(3) 0.4046(2) 0.7744(2) 0.0488(7) Uani 1 1 d . U
O2 O 0.6237(3) 0.3698(2) 0.7699(2) 0.0495(7) Uani 1 1 d . U
N1 N 0.6194(3) 0.5596(3) 0.9006(2) 0.0401(7) Uani 1 1 d D U
N2 N 0.3607(6) -0.0634(4) 0.8812(5) 0.0979(19) Uani 1 1 d . U
C1 C 0.6946(3) 0.6277(3) 1.0033(3) 0.0411(8) Uani 1 1 d . U
C2 C 0.7505(3) 0.7290(3) 1.0321(3) 0.0467(9) Uani 1 1 d . U
C3 C 0.7384(4) 0.7659(4) 0.9603(4) 0.0526(10) Uani 1 1 d . U
H3A H 0.6926 0.7210 0.8884 0.063 Uiso 1 1 calc R U
C4 C 0.7921(5) 0.8654(4) 0.9942(4) 0.0690(14) Uani 1 1 d . U
H4A H 0.7820 0.8895 0.9455 0.083 Uiso 1 1 calc R U
C5 C 0.8617(6) 0.9325(4) 1.0985(5) 0.0800(16) Uani 1 1 d . U
H5A H 0.8988 1.0016 1.1207 0.096 Uiso 1 1 calc R U
C6 C 0.8760(5) 0.8983(4) 1.1685(4) 0.0711(14) Uani 1 1 d . U
H6A H 0.9248 0.9439 1.2394 0.085 Uiso 1 1 calc R U
C7 C 0.8207(4) 0.7978(4) 1.1387(3) 0.0543(11) Uani 1 1 d . U
C8 C 0.8350(4) 0.7634(4) 1.2128(4) 0.0619(12) Uani 1 1 d . U
H8A H 0.8813 0.8098 1.2842 0.074 Uiso 1 1 calc R U
C9 C 0.7836(4) 0.6656(4) 1.1824(3) 0.0596(12) Uani 1 1 d . U
H9A H 0.7954 0.6436 1.2327 0.071 Uiso 1 1 calc R U
C10 C 0.7111(4) 0.5937(4) 1.0753(3) 0.0493(10) Uani 1 1 d . U
C11 C 0.6607(4) 0.4888(4) 1.0460(3) 0.0500(10) Uani 1 1 d . U
H11A H 0.6796 0.4729 1.1009 0.060 Uiso 1 1 calc R U
C12 C 0.5901(4) 0.4098(3) 0.9511(3) 0.0452(9) Uani 1 1 d . U
C13 C 0.5373(4) 0.3095(3) 0.9347(3) 0.0428(9) Uani 1 1 d . U
C14 C 0.4751(4) 0.2247(3) 0.8352(3) 0.0480(10) Uani 1 1 d . U
H14A H 0.4633 0.2328 0.7757 0.058 Uiso 1 1 calc R U
C15 C 0.4306(5) 0.1295(4) 0.8213(4) 0.0578(12) Uani 1 1 d . U
H15A H 0.3886 0.0728 0.7527 0.069 Uiso 1 1 calc R U
C16 C 0.4470(5) 0.1159(4) 0.9073(4) 0.0618(12) Uani 1 1 d . U
C17 C 0.5074(5) 0.1974(4) 1.0059(4) 0.0592(12) Uani 1 1 d . U
H17A H 0.5187 0.1885 1.0649 0.071 Uiso 1 1 calc R U
C18 C 0.5522(4) 0.2935(4) 1.0196(3) 0.0512(10) Uani 1 1 d . U
H18A H 0.5941 0.3497 1.0885 0.061 Uiso 1 1 calc R U
C19 C 0.3990(6) 0.0165(4) 0.8924(5) 0.0766(16) Uani 1 1 d . U
C20 C 0.7427(5) 0.3831(5) 0.8073(4) 0.0680(14) Uani 1 1 d . U
C21 C 0.8089(6) 0.4696(6) 0.8194(6) 0.100(2) Uani 1 1 d . U
H21A H 0.7745 0.5215 0.8116 0.120 Uiso 1 1 calc R U
C22 C 0.9186(8) 0.4810(11) 0.8413(10) 0.163(4) Uani 1 1 d . U
H22A H 0.9648 0.5325 0.8389 0.196 Uiso 1 1 calc R U
C23 C 0.9636(8) 0.4043(13) 0.8706(9) 0.162(4) Uani 1 1 d . U
H23A H 1.0433 0.4180 0.9036 0.194 Uiso 1 1 calc R U
C24 C 0.8930(8) 0.3096(11) 0.8518(7) 0.143(4) Uani 1 1 d . U
H24A H 0.9234 0.2576 0.8628 0.172 Uiso 1 1 calc R U
C25 C 0.7809(6) 0.3033(7) 0.8175(6) 0.094(2) Uani 1 1 d . U
H25A H 0.7281 0.2433 0.8003 0.113 Uiso 1 1 calc R U
P1' P 0.42773(8) 0.54837(7) 0.64905(6) 0.0327(3) Uani 1 1 d . U
O1' O 0.5490(2) 0.5847(2) 0.7216(2) 0.0478(7) Uani 1 1 d . U
O2' O 0.3616(2) 0.6063(2) 0.7239(2) 0.0447(7) Uani 1 1 d . U
N1' N 0.3797(3) 0.4224(2) 0.5951(2) 0.0372(7) Uani 1 1 d D U
N2' N 0.5546(5) 1.0690(3) 0.6373(4) 0.0774(14) Uani 1 1 d . U
C1' C 0.3148(3) 0.3496(3) 0.4895(3) 0.0351(8) Uani 1 1 d . U
C2' C 0.2752(3) 0.2431(3) 0.4592(3) 0.0437(9) Uani 1 1 d . U
C3' C 0.2994(4) 0.2053(4) 0.5302(4) 0.0547(11) Uani 1 1 d . U
H3'A H 0.3414 0.2521 0.6026 0.066 Uiso 1 1 calc R U
C4' C 0.2624(5) 0.1013(4) 0.4948(4) 0.0688(14) Uani 1 1 d . U
H4'A H 0.2788 0.0772 0.5435 0.083 Uiso 1 1 calc R U
C5' C 0.2014(5) 0.0299(4) 0.3892(4) 0.0735(15) Uani 1 1 d . U
H5'A H 0.1775 -0.0421 0.3662 0.088 Uiso 1 1 calc R U
C6' C 0.1766(4) 0.0641(4) 0.3196(4) 0.0626(12) Uani 1 1 d . U
H6'A H 0.1340 0.0155 0.2478 0.075 Uiso 1 1 calc R U
C7' C 0.2129(3) 0.1713(3) 0.3517(3) 0.0476(10) Uani 1 1 d . U
C8' C 0.1887(4) 0.2070(4) 0.2790(3) 0.0543(11) Uani 1 1 d . U
H8'A H 0.1452 0.1590 0.2072 0.065 Uiso 1 1 calc R U
C9' C 0.2266(4) 0.3086(4) 0.3103(3) 0.0521(10) Uani 1 1 d . U
H9'A H 0.2098 0.3306 0.2599 0.063 Uiso 1 1 calc R U
C10' C 0.2915(4) 0.3837(3) 0.4179(3) 0.0439(9) Uani 1 1 d . U
C11' C 0.3282(3) 0.4915(3) 0.4479(3) 0.0423(9) Uani 1 1 d . U
H11B H 0.3043 0.5075 0.3933 0.051 Uiso 1 1 calc R U
C12' C 0.3921(3) 0.5727(3) 0.5439(3) 0.0398(8) Uani 1 1 d . U
C13' C 0.4315(3) 0.6782(3) 0.5627(3) 0.0400(8) Uani 1 1 d . U
C14' C 0.4868(4) 0.7631(3) 0.6646(3) 0.0507(10) Uani 1 1 d . U
H14B H 0.5033 0.7520 0.7226 0.061 Uiso 1 1 calc R U
C15' C 0.5175(4) 0.8619(3) 0.6815(3) 0.0543(11) Uani 1 1 d . U
H15B H 0.5543 0.9189 0.7509 0.065 Uiso 1 1 calc R U
C16' C 0.4950(4) 0.8787(3) 0.5980(3) 0.0484(10) Uani 1 1 d . U
C17' C 0.4445(4) 0.7977(3) 0.4983(3) 0.0508(10) Uani 1 1 d . U
H17B H 0.4308 0.8097 0.4410 0.061 Uiso 1 1 calc R U
C18' C 0.4131(4) 0.6973(3) 0.4803(3) 0.0469(10) Uani 1 1 d . U
H18B H 0.3785 0.6408 0.4104 0.056 Uiso 1 1 calc R U
C19' C 0.5265(5) 0.9839(4) 0.6182(4) 0.0591(12) Uani 1 1 d . U
C20' C 0.2422(4) 0.5935(4) 0.6870(3) 0.0562(11) Uani 1 1 d . U
C21' C 0.1729(5) 0.5039(6) 0.6636(6) 0.098(2) Uani 1 1 d . U
H21B H 0.2031 0.4466 0.6612 0.117 Uiso 1 1 calc R U
C22' C 0.0605(8) 0.4977(11) 0.6439(10) 0.161(4) Uani 1 1 d . U
H22B H 0.0113 0.4404 0.6356 0.193 Uiso 1 1 calc R U
C23' C 0.0192(9) 0.5850(13) 0.6362(9) 0.159(4) Uani 1 1 d . U
H23B H -0.0603 0.5772 0.6091 0.191 Uiso 1 1 calc R U
C24' C 0.0893(9) 0.6758(12) 0.6658(8) 0.140(3) Uani 1 1 d . U
H24C H 0.0610 0.7340 0.6685 0.168 Uiso 1 1 calc R U
C25' C 0.2050(7) 0.6796(7) 0.6922(6) 0.096(2) Uani 1 1 d . U
H25B H 0.2578 0.7415 0.7138 0.115 Uiso 1 1 calc R U
H1'N H 0.409(4) 0.399(3) 0.646(3) 0.042(11) Uiso 1 1 d D .
H1N H 0.589(4) 0.582(4) 0.849(3) 0.058(14) Uiso 1 1 d D .

loop_
_atom_site_aniso_label
_atom_site_aniso_U_11
_atom_site_aniso_U_22
_atom_site_aniso_U_33
_atom_site_aniso_U_23
_atom_site_aniso_U_13
_atom_site_aniso_U_12
P1 0.0542(6) 0.0412(5) 0.0279(5) 0.0204(4) 0.0213(4) 0.0196(4)
O1 0.0523(16) 0.0552(16) 0.0405(15) 0.0294(13) 0.0108(12) 0.0110(13)
O2 0.0549(16) 0.0548(16) 0.0355(14) 0.0183(12) 0.0187(12) 0.0162(13)
N1 0.0463(17) 0.0456(17) 0.0284(15) 0.0198(13) 0.0114(13) 0.0124(14)
N2 0.136(5) 0.068(3) 0.110(4) 0.060(3) 0.042(4) 0.036(3)
C1 0.0357(18) 0.050(2) 0.0316(17) 0.0183(15) 0.0092(14) 0.0095(16)
C2 0.0397(19) 0.053(2) 0.046(2) 0.0228(17) 0.0182(16) 0.0075(17)
C3 0.055(2) 0.053(2) 0.049(2) 0.0241(19) 0.0209(19) 0.0086(19)
C4 0.083(3) 0.057(3) 0.067(3) 0.032(2) 0.030(3) 0.003(2)
C5 0.087(4) 0.056(3) 0.075(3) 0.026(2) 0.019(3) -0.007(3)
C6 0.058(3) 0.069(3) 0.060(3) 0.021(2) 0.009(2) -0.008(2)
C7 0.043(2) 0.060(2) 0.043(2) 0.0186(18) 0.0101(17) 0.0020(19)
C8 0.052(2) 0.066(3) 0.037(2) 0.0176(19) -0.0042(19) -0.004(2)
C9 0.058(3) 0.070(3) 0.035(2) 0.0232(19) 0.0042(19) 0.001(2)
C10 0.047(2) 0.062(2) 0.0332(19) 0.0233(17) 0.0091(16) 0.0082(19)
C11 0.058(2) 0.059(2) 0.0368(19) 0.0245(17) 0.0197(17) 0.0271(19)
C12 0.058(2) 0.050(2) 0.0321(18) 0.0220(16) 0.0193(16) 0.0180(18)
C13 0.054(2) 0.052(2) 0.0344(18) 0.0279(16) 0.0197(16) 0.0213(17)
C14 0.071(3) 0.045(2) 0.0366(19) 0.0250(16) 0.0217(18) 0.0217(19)
C15 0.086(3) 0.047(2) 0.049(2) 0.0257(18) 0.031(2) 0.026(2)
C16 0.094(4) 0.053(2) 0.062(3) 0.037(2) 0.040(2) 0.039(2)
C17 0.093(3) 0.058(2) 0.054(2) 0.040(2) 0.037(2) 0.040(2)
C18 0.072(3) 0.058(2) 0.041(2) 0.0333(19) 0.026(2) 0.034(2)
C19 0.118(5) 0.058(3) 0.078(3) 0.048(3) 0.040(3) 0.039(3)
C20 0.063(3) 0.093(3) 0.041(2) 0.019(2) 0.032(2) 0.026(2)
C21 0.083(4) 0.107(4) 0.084(4) 0.013(3) 0.059(3) 0.006(3)
C22 0.082(5) 0.179(9) 0.146(8) 0.013(6) 0.058(5) 0.005(5)
C23 0.067(5) 0.224(10) 0.118(7) 0.027(7) 0.034(5) 0.023(5)
C24 0.093(5) 0.223(10) 0.093(6) 0.054(6) 0.042(4) 0.073(5)
C25 0.082(4) 0.131(5) 0.081(4) 0.051(4) 0.040(3) 0.057(4)
P1' 0.0402(5) 0.0368(5) 0.0250(5) 0.0170(4) 0.0144(4) 0.0108(4)
O1' 0.0463(15) 0.0563(16) 0.0417(15) 0.0293(13) 0.0100(12) 0.0093(13)
O2' 0.0515(15) 0.0472(14) 0.0337(13) 0.0194(11) 0.0150(12) 0.0116(12)
N1' 0.0453(17) 0.0383(15) 0.0251(14) 0.0162(12) 0.0089(12) 0.0088(13)
N2' 0.132(4) 0.046(2) 0.069(3) 0.0349(19) 0.045(3) 0.024(2)
C1' 0.0308(16) 0.0421(18) 0.0291(16) 0.0163(14) 0.0095(13) 0.0087(14)
C2' 0.0409(19) 0.0456(19) 0.0385(19) 0.0160(16) 0.0168(16) 0.0038(16)
C3' 0.060(3) 0.052(2) 0.044(2) 0.0241(18) 0.0116(19) 0.002(2)
C4' 0.089(4) 0.049(2) 0.062(3) 0.029(2) 0.021(3) -0.001(2)
C5' 0.088(4) 0.049(2) 0.068(3) 0.023(2) 0.024(3) -0.003(2)
C6' 0.060(3) 0.050(2) 0.054(2) 0.0124(19) 0.017(2) -0.006(2)
C7' 0.0373(19) 0.052(2) 0.0372(19) 0.0120(16) 0.0128(15) -0.0005(16)
C8' 0.046(2) 0.060(2) 0.0335(19) 0.0119(17) 0.0082(17) -0.0065(19)
C9' 0.052(2) 0.061(2) 0.0299(19) 0.0192(17) 0.0068(17) 0.0009(19)
C10' 0.050(2) 0.0462(19) 0.0243(17) 0.0133(15) 0.0079(15) 0.0033(17)
C11' 0.0424(19) 0.060(2) 0.0304(17) 0.0258(16) 0.0155(15) 0.0154(17)
C12' 0.048(2) 0.0462(19) 0.0317(17) 0.0217(15) 0.0181(15) 0.0153(16)
C13' 0.045(2) 0.049(2) 0.0320(17) 0.0236(16) 0.0163(15) 0.0155(16)
C14' 0.074(3) 0.0442(19) 0.0323(19) 0.0212(16) 0.0145(18) 0.0119(19)
C15' 0.077(3) 0.045(2) 0.037(2) 0.0198(17) 0.018(2) 0.013(2)
C16' 0.064(3) 0.046(2) 0.048(2) 0.0282(17) 0.0277(19) 0.0181(18)
C17' 0.072(3) 0.052(2) 0.045(2) 0.0344(18) 0.025(2) 0.023(2)
C18' 0.063(3) 0.049(2) 0.0333(18) 0.0278(16) 0.0131(17) 0.0123(19)
C19' 0.094(4) 0.048(2) 0.053(2) 0.0310(19) 0.038(2) 0.027(2)
C20' 0.049(2) 0.085(3) 0.037(2) 0.025(2) 0.0262(18) 0.023(2)
C21' 0.067(3) 0.087(4) 0.097(4) 0.001(3) 0.055(3) -0.003(3)
C22' 0.069(4) 0.166(8) 0.153(8) 0.004(6) 0.051(5) -0.005(4)
C23' 0.074(5) 0.231(10) 0.116(7) 0.041(7) 0.035(5) 0.050(5)
C24' 0.107(5) 0.241(10) 0.102(6) 0.092(7) 0.051(5) 0.103(6)
C25' 0.102(4) 0.149(6) 0.092(4) 0.080(4) 0.065(4) 0.080(4)

loop_
_atom_type_symbol
_atom_type_description
_atom_type_scat_dispersion_real
_atom_type_scat_dispersion_imag
_atom_type_scat_source
C C 0.0181 0.0091 'International Tables Vol C Tables 4.2.6.8 and 6.1.1.4'
H H 0.0000 0.0000 'International Tables Vol C Tables 4.2.6.8 and 6.1.1.4'
N N 0.0311 0.0180 'International Tables Vol C Tables 4.2.6.8 and 6.1.1.4'
O O 0.0492 0.0322 'International Tables Vol C Tables 4.2.6.8 and 6.1.1.4'
P P 0.2955 0.4335 'International Tables Vol C Tables 4.2.6.8 and 6.1.1.4'
Cl Cl 0.3639 0.7018 'International Tables Vol C Tables 4.2.6.8 and 6.1.1.4'

loop_
_geom_angle_atom_site_label_1
_geom_angle_atom_site_label_2
_geom_angle_atom_site_label_3
_geom_angle
O1 P1 O2 103.52(17)
O1 P1 N1 112.10(17)
O2 P1 N1 109.30(17)
O1 P1 C12 116.87(19)
O2 P1 C12 109.71(19)
N1 P1 C12 105.26(18)
C20 O2 P1 120.8(3)
C1 N1 P1 128.1(3)
C1 N1 H1N 124(3)
P1 N1 H1N 108(3)
C10 C1 N1 118.2(4)
C10 C1 C2 121.6(4)
N1 C1 C2 120.2(4)
C1 C2 C3 123.4(4)
C1 C2 C7 118.2(4)
C3 C2 C7 118.4(4)
C4 C3 C2 120.2(4)
C4 C3 H3A 119.9
C2 C3 H3A 119.9
C3 C4 C5 121.4(5)
C3 C4 H4A 119.3
C5 C4 H4A 119.3
C6 C5 C4 119.5(5)
C6 C5 H5A 120.3
C4 C5 H5A 120.3
C5 C6 C7 121.7(5)
C5 C6 H6A 119.2
C7 C6 H6A 119.2
C6 C7 C8 121.2(4)
C6 C7 C2 118.9(5)
C8 C7 C2 119.9(4)
C9 C8 C7 120.5(4)
C9 C8 H8A 119.7
C7 C8 H8A 119.7
C8 C9 C10 121.3(4)
C8 C9 H9A 119.3
C10 C9 H9A 119.3
C1 C10 C11 122.3(4)
C1 C10 C9 118.4(4)
C11 C10 C9 119.3(4)
C12 C11 C10 129.0(4)
C12 C11 H11A 115.5
C10 C11 H11A 115.5
C11 C12 C13 123.0(4)
C11 C12 P1 115.9(3)
C13 C12 P1 121.2(3)
C14 C13 C18 117.0(4)
C14 C13 C12 122.4(3)
C18 C13 C12 120.5(4)
C15 C14 C13 121.4(4)
C15 C14 H14A 119.3
C13 C14 H14A 119.3
C14 C15 C16 120.3(5)
C14 C15 H15A 119.9
C16 C15 H15A 119.9
C17 C16 C15 119.9(5)
C17 C16 C19 120.1(5)
C15 C16 C19 120.0(5)
C16 C17 C18 119.7(4)
C16 C17 H17A 120.2
C18 C17 H17A 120.2
C17 C18 C13 121.8(4)
C17 C18 H18A 119.1
C13 C18 H18A 119.1
N2 C19 C16 179.5(8)
C21 C20 C25 125.8(7)
C21 C20 O2 117.2(6)
C25 C20 O2 116.6(6)
C22 C21 C20 120.9(11)
C22 C21 H21A 119.6
C20 C21 H21A 119.6
C21 C22 C23 113.2(12)
C21 C22 H22A 123.4
C23 C22 H22A 123.4
C22 C23 C24 124.5(9)
C22 C23 H23A 117.7
C24 C23 H23A 117.7
C25 C24 C23 113.7(12)
C25 C24 H24A 123.2
C23 C24 H24A 123.2
C24 C25 C20 120.2(10)
C24 C25 H25A 119.9
C20 C25 H25A 119.9
O1' P1' O2' 103.94(16)
O1' P1' N1' 111.71(17)
O2' P1' N1' 108.39(16)
O1' P1' C12' 118.32(18)
O2' P1' C12' 109.27(17)
N1' P1' C12' 104.95(17)
C20' O2' P1' 123.1(2)
C1' N1' P1' 128.2(3)
C1' N1' H1'N 120(3)
P1' N1' H1'N 111(3)
C10' C1' N1' 118.6(3)
C10' C1' C2' 121.9(3)
N1' C1' C2' 119.5(3)
C3' C2' C7' 118.7(4)
C3' C2' C1' 123.3(4)
C7' C2' C1' 117.9(4)
C4' C3' C2' 120.1(4)
C4' C3' H3'A 119.9
C2' C3' H3'A 119.9
C3' C4' C5' 121.7(5)
C3' C4' H4'A 119.1
C5' C4' H4'A 119.1
C6' C5' C4' 119.3(5)
C6' C5' H5'A 120.3
C4' C5' H5'A 120.3
C5' C6' C7' 121.5(4)
C5' C6' H6'A 119.3
C7' C6' H6'A 119.3
C8' C7' C2' 119.8(4)
C8' C7' C6' 121.6(4)
C2' C7' C6' 118.6(4)
C9' C8' C7' 120.9(4)
C9' C8' H8'A 119.6
C7' C8' H8'A 119.6
C8' C9' C10' 121.3(4)
C8' C9' H9'A 119.3
C10' C9' H9'A 119.3
C1' C10' C11' 122.5(3)
C1' C10' C9' 118.2(4)
C11' C10' C9' 119.3(4)
C12' C11' C10' 128.2(4)
C12' C11' H11B 115.9
C10' C11' H11B 115.9
C11' C12' C13' 122.8(3)
C11' C12' P1' 117.2(3)
C13' C12' P1' 120.0(3)
C18' C13' C14' 117.7(4)
C18' C13' C12' 121.0(4)
C14' C13' C12' 121.3(3)
C15' C14' C13' 120.8(4)
C15' C14' H14B 119.6
C13' C14' H14B 119.6
C14' C15' C16' 120.0(4)
C14' C15' H15B 120.0
C16' C15' H15B 120.0
C17' C16' C15' 120.6(4)
C17' C16' C19' 120.6(4)
C15' C16' C19' 118.8(4)
C16' C17' C18' 119.8(4)
C16' C17' H17B 120.1
C18' C17' H17B 120.1
C13' C18' C17' 121.0(4)
C13' C18' H18B 119.5
C17' C18' H18B 119.5
N2' C19' C16' 177.8(6)
C21' C20' C25' 123.7(6)
C21' C20' O2' 119.2(6)
C25' C20' O2' 116.4(6)
C22' C21' C20' 119.4(10)
C22' C21' H21B 120.3
C20' C21' H21B 120.3
C21' C22' C23' 116.1(11)
C21' C22' H22B 121.9
C23' C22' H22B 121.9
C24' C23' C22' 123.2(9)
C24' C23' H23B 118.4
C22' C23' H23B 118.4
C23' C24' C25' 116.8(11)
C23' C24' H24C 121.6
C25' C24' H24C 121.6
C20' C25' C24' 119.8(9)
C20' C25' H25B 120.1
C24' C25' H25B 120.1

loop_
_geom_bond_atom_site_label_1
_geom_bond_atom_site_label_2
_geom_bond_distance
P1 O1 1.503(3)
P1 O2 1.592(3)
P1 N1 1.631(3)
P1 C12 1.771(4)
O2 C20 1.415(6)
N1 C1 1.398(5)
N1 H1N 0.988(19)
N2 C19 1.161(8)
C1 C10 1.388(6)
C1 C2 1.417(6)
C2 C3 1.421(6)
C2 C7 1.420(6)
C3 C4 1.362(7)
C3 H3A 0.9500
C4 C5 1.392(8)
C4 H4A 0.9500
C5 C6 1.363(9)
C5 H5A 0.9500
C6 C7 1.400(7)
C6 H6A 0.9500
C7 C8 1.423(7)
C8 C9 1.346(7)
C8 H8A 0.9500
C9 C10 1.439(6)
C9 H9A 0.9500
C10 C11 1.442(7)
C11 C12 1.353(6)
C11 H11A 0.9500
C12 C13 1.461(6)
C13 C14 1.395(6)
C13 C18 1.398(6)
C14 C15 1.377(6)
C14 H14A 0.9500
C15 C16 1.390(7)
C15 H15A 0.9500
C16 C17 1.366(8)
C16 C19 1.441(7)
C17 C18 1.391(7)
C17 H17A 0.9500
C18 H18A 0.9500
C20 C21 1.385(10)
C20 C25 1.372(10)
C21 C22 1.314(12)
C21 H21A 0.9500
C22 C23 1.50(2)
C22 H22A 0.9500
C23 C24 1.466(19)
C23 H23A 0.9500
C24 C25 1.347(11)
C24 H24A 0.9500
C25 H25A 0.9500
P1' O1' 1.495(3)
P1' O2' 1.598(3)
P1' N1' 1.635(3)
P1' C12' 1.760(4)
O2' C20' 1.421(5)
N1' C1' 1.405(5)
N1' H1'N 0.998(19)
N2' C19' 1.158(6)
C1' C10' 1.380(6)
C1' C2' 1.429(6)
C2' C3' 1.414(6)
C2' C7' 1.416(6)
C3' C4' 1.369(7)
C3' H3'A 0.9500
C4' C5' 1.393(8)
C4' H4'A 0.9500
C5' C6' 1.355(8)
C5' H5'A 0.9500
C6' C7' 1.424(7)
C6' H6'A 0.9500
C7' C8' 1.415(7)
C8' C9' 1.352(7)
C8' H8'A 0.9500
C9' C10' 1.432(5)
C9' H9'A 0.9500
C10' C11' 1.442(6)
C11' C12' 1.351(6)
C11' H11B 0.9500
C12' C13' 1.473(6)
C13' C18' 1.385(5)
C13' C14' 1.402(6)
C14' C15' 1.370(6)
C14' H14B 0.9500
C15' C16' 1.376(6)
C15' H15B 0.9500
C16' C17' 1.357(6)
C16' C19' 1.444(6)
C17' C18' 1.387(6)
C17' H17B 0.9500
C18' H18B 0.9500
C20' C21' 1.368(9)
C20' C25' 1.373(9)
C21' C22' 1.358(11)
C21' H21B 0.9500
C22' C23' 1.48(2)
C22' H22B 0.9500
C23' C24' 1.355(19)
C23' H23B 0.9500
C24' C25' 1.397(11)
C24' H24C 0.9500
C25' H25B 0.9500

loop_
_geom_hbond_atom_site_label_D
_geom_hbond_atom_site_label_H
_geom_hbond_atom_site_label_A
_geom_hbond_distance_DH
_geom_hbond_distance_HA
_geom_hbond_distance_DA
_geom_hbond_angle_DHA
C21 H21A N1 0.95 2.67 3.146(7) 111.4
N1' H1'N O1 0.998(19) 1.86(3) 2.788(4) 154(4)
N1 H1N O1' 0.988(19) 1.90(3) 2.850(4) 160(5)

loop_
_geom_torsion_atom_site_label_1
_geom_torsion_atom_site_label_2
_geom_torsion_atom_site_label_3
_geom_torsion_atom_site_label_4
_geom_torsion
O1 P1 O2 C20 175.4(4)
N1 P1 O2 C20 55.7(4)
C12 P1 O2 C20 -59.2(4)
O1 P1 N1 C1 140.9(3)
O2 P1 N1 C1 -104.9(4)
C12 P1 N1 C1 12.9(4)
P1 N1 C1 C10 -11.8(6)
P1 N1 C1 C2 169.1(3)
C10 C1 C2 C3 178.3(4)
N1 C1 C2 C3 -2.7(6)
C10 C1 C2 C7 -3.0(6)
N1 C1 C2 C7 176.1(4)
C1 C2 C3 C4 178.0(5)
C7 C2 C3 C4 -0.7(7)
C2 C3 C4 C5 1.3(9)
C3 C4 C5 C6 -0.3(10)
C4 C5 C6 C7 -1.3(10)
C5 C6 C7 C8 -179.1(6)
C5 C6 C7 C2 1.9(9)
C1 C2 C7 C6 -179.7(4)
C3 C2 C7 C6 -0.8(7)
C1 C2 C7 C8 1.3(7)
C3 C2 C7 C8 -179.8(5)
C6 C7 C8 C9 -178.3(5)
C2 C7 C8 C9 0.7(8)
C7 C8 C9 C10 -1.2(8)
N1 C1 C10 C11 5.0(7)
C2 C1 C10 C11 -175.9(4)
N1 C1 C10 C9 -176.6(4)
C2 C1 C10 C9 2.5(7)
C8 C9 C10 C1 -0.4(8)
C8 C9 C10 C11 178.1(5)
C1 C10 C11 C12 -2.2(8)
C9 C10 C11 C12 179.4(5)
C10 C11 C12 C13 -174.4(4)
C10 C11 C12 P1 4.6(7)
O1 P1 C12 C11 -133.6(4)
O2 P1 C12 C11 109.1(4)
N1 P1 C12 C11 -8.4(4)
O1 P1 C12 C13 45.5(4)
O2 P1 C12 C13 -71.9(4)
N1 P1 C12 C13 170.6(3)
C11 C12 C13 C14 -172.5(4)
P1 C12 C13 C14 8.5(6)
C11 C12 C13 C18 4.3(7)
P1 C12 C13 C18 -174.7(3)
C18 C13 C14 C15 0.0(7)
C12 C13 C14 C15 176.9(4)
C13 C14 C15 C16 0.0(8)
C14 C15 C16 C17 0.1(8)
C14 C15 C16 C19 179.2(5)
C15 C16 C17 C18 -0.1(8)
C19 C16 C17 C18 -179.2(5)
C16 C17 C18 C13 0.0(8)
C14 C13 C18 C17 0.0(7)
C12 C13 C18 C17 -176.9(4)
P1 O2 C20 C21 -78.9(5)
P1 O2 C20 C25 107.9(5)
C25 C20 C21 C22 0.9(11)
O2 C20 C21 C22 -171.7(8)
C20 C21 C22 C23 -10.7(14)
C21 C22 C23 C24 15.0(17)
C22 C23 C24 C25 -8.2(16)
C23 C24 C25 C20 -2.7(12)
C21 C20 C25 C24 6.9(10)
O2 C20 C25 C24 179.5(6)
O1' P1' O2' C20' -179.7(3)
N1' P1' O2' C20' -60.7(4)
C12' P1' O2' C20' 53.1(4)
O1' P1' N1' C1' -134.8(3)
O2' P1' N1' C1' 111.3(3)
C12' P1' N1' C1' -5.4(4)
P1' N1' C1' C10' 4.0(5)
P1' N1' C1' C2' -176.2(3)
C10' C1' C2' C3' 178.7(4)
N1' C1' C2' C3' -1.0(6)
C10' C1' C2' C7' 1.6(6)
N1' C1' C2' C7' -178.2(4)
C7' C2' C3' C4' -0.3(7)
C1' C2' C3' C4' -177.4(5)
C2' C3' C4' C5' 0.5(9)
C3' C4' C5' C6' -0.9(10)
C4' C5' C6' C7' 1.0(9)
C3' C2' C7' C8' -179.4(4)
C1' C2' C7' C8' -2.1(6)
C3' C2' C7' C6' 0.4(6)
C1' C2' C7' C6' 177.6(4)
C5' C6' C7' C8' 179.0(5)
C5' C6' C7' C2' -0.7(8)
C2' C7' C8' C9' 1.6(7)
C6' C7' C8' C9' -178.1(5)
C7' C8' C9' C10' -0.6(7)
N1' C1' C10' C11' -2.0(6)
C2' C1' C10' C11' 178.2(4)
N1' C1' C10' C9' 179.2(4)
C2' C1' C10' C9' -0.6(6)
C8' C9' C10' C1' 0.1(7)
C8' C9' C10' C11' -178.7(4)
C1' C10' C11' C12' 3.3(7)
C9' C10' C11' C12' -177.9(4)
C10' C11' C12' C13' 175.0(4)
C10' C11' C12' P1' -5.3(6)
O1' P1' C12' C11' 130.9(3)
O2' P1' C12' C11' -110.5(3)
N1' P1' C12' C11' 5.6(4)
O1' P1' C12' C13' -49.4(4)
O2' P1' C12' C13' 69.2(3)
N1' P1' C12' C13' -174.7(3)
C11' C12' C13' C18' -6.0(6)
P1' C12' C13' C18' 174.3(3)
C11' C12' C13' C14' 172.8(4)
P1' C12' C13' C14' -6.9(6)
C18' C13' C14' C15' 2.5(7)
C12' C13' C14' C15' -176.4(4)
C13' C14' C15' C16' -0.6(8)
C14' C15' C16' C17' -1.3(8)
C14' C15' C16' C19' 179.0(5)
C15' C16' C17' C18' 1.4(8)
C19' C16' C17' C18' -178.9(5)
C14' C13' C18' C17' -2.4(7)
C12' C13' C18' C17' 176.4(4)
C16' C17' C18' C13' 0.6(7)
P1' O2' C20' C21' 76.3(5)
P1' O2' C20' C25' -113.1(4)
C25' C20' C21' C22' 0.1(11)
O2' C20' C21' C22' 170.0(8)
C20' C21' C22' C23' 7.6(14)
C21' C22' C23' C24' -12.2(18)
C22' C23' C24' C25' 8.1(17)
C21' C20' C25' C24' -4.5(10)
O2' C20' C25' C24' -174.6(6)
C23' C24' C25' C20' 0.2(13)

loop_
_platon_squeeze_void_nr
_platon_squeeze_void_average_x
_platon_squeeze_void_average_y
_platon_squeeze_void_average_z
_platon_squeeze_void_volume
_platon_squeeze_void_count_electrons
_platon_squeeze_void_content
1 0.000 0.000 0.000 254 113 ' '
2 0.000 0.000 0.500 283 115 ' '
